data_9014607
loop_
_publ_author_name
'Averbuch-Pouchot M'
'Durif, A.'

_publ_section_title
;
 Crystal data for two new phosphate-tellurates: Te(OH)6(Tl(H2PO4))2(Tl2(HPO4))
 and Te(OH)6(Tl(H2PO4))2. Crystal structure of Te (O H)6 (Tl (H2 P O4))2.
 _cod_database_code 1007136
;
_journal_name_full 'Materials Research Bulletin'
_journal_page_first 71
_journal_page_last 76
_journal_paper_doi 10.1016/0025-5408(81)90180-X
_journal_volume 16
_journal_year 1981
_chemical_formula_sum 'O14 P2 Te Tl2'
_space_group_IT_number 14
_symmetry_space_group_name_Hall '-P 2yn'
_symmetry_space_group_name_H-M 'P 1 21/n 1'
_cell_angle_alpha 90
_cell_angle_beta 113.38
_cell_angle_gamma 90
_cell_length_a 6.285
_cell_length_b 14.74
_cell_length_c 7.844
_cell_formula_units_Z 2
_cell_volume 667.010
_database_code_amcsd 0014290
_exptl_crystal_density_diffrn 4.094
_cod_duplicate_entry 1007136
_cod_original_formula_sum 'Tl2 Te P2 O14'
_cod_database_code 9014607
_amcsd_formula_title 'H10 O14 P2 Te Tl2'

loop_
_space_group_symop_operation_xyz
x,y,z
1/2+x,1/2-y,1/2+z
1/2-x,1/2+y,1/2-z
-x,-y,-z

loop_
_atom_site_label
_atom_site_fract_x
_atom_site_fract_y
_atom_site_fract_z
Tl1 0.31173 0.08193 0.60412
Te1 0.00000 0.00000 0.00000
P1 0.72450 0.18310 0.39050
O1 0.77000 0.00270 0.10170
O2 0.38200 0.38960 0.36480
O3 0.20200 0.06930 0.20780
O4 0.58800 0.15220 0.19300
O5 0.88900 0.26140 0.38300
O6 0.84900 0.10770 0.51740
O7 0.55900 0.22480 0.47750

loop_
_cod_related_entry_id
_cod_related_entry_database
_cod_related_entry_code
1 AMCSD 0014290
